data_7712421
loop_
_publ_author_name
'Xu, Zhen'
'Zhao, Ya-Yu'
'Chen, Le'
'Zhu, Cai-Yong'
'Li, Peng'
'Gao, Wei'
'Li, Ji-Yang'
'Zhang, Xiu-Mei'

_publ_section_title
;
 Thermally activated bipyridyl-based Mn-MOFs with Lewis acid-base
 bifunctional sites for highly efficient catalytic cycloaddition of
 CO<sub>2</sub> with epoxides and Knoevenagel condensation reactions.
;
_journal_name_full 'Dalton transactions (Cambridge, England : 2003)'
_journal_paper_doi 10.1039/d3dt00043e
_journal_year 2023
_chemical_formula_sum 'C26 H18 Mn2 N2 O11'
_chemical_formula_weight 644.30
_space_group_crystal_system monoclinic
_space_group_IT_number 12
_space_group_name_Hall '-C 2y'
_space_group_name_H-M_alt 'C 1 2/m 1'
_atom_sites_solution_hydrogens mixed
_audit_creation_method SHELXL-2019/2
_audit_update_record
;
2022-12-21 deposited with the CCDC.	2023-02-08 downloaded from the CCDC.
;
_cell_angle_alpha 90
_cell_angle_beta 107.585(3)
_cell_angle_gamma 90
_cell_formula_units_Z 4
_cell_length_a 24.7409(12)
_cell_length_b 15.0833(12)
_cell_length_c 8.7224(6)
_cell_measurement_reflns_used 2774
_cell_measurement_temperature 273(2)
_cell_measurement_theta_max 27.49
_cell_measurement_theta_min 2.70
_cell_volume 3102.9(4)
_computing_cell_refinement 'Bruker SMART'
_computing_data_collection 'Bruker SMART'
_computing_data_reduction 'Bruker SAINT'
_computing_molecular_graphics 'Bruker SHELXTL'
_computing_publication_material 'Bruker SHELXTL'
_computing_structure_refinement 'SHELXL-2019/2 (Sheldrick, 2019)'
_computing_structure_solution 'Bruker SHELXTL'
_diffrn_ambient_temperature 273(2)
_diffrn_measured_fraction_theta_full 0.998
_diffrn_measured_fraction_theta_max 0.998
_diffrn_measurement_device_type 'CCD area detector'
_diffrn_measurement_method 'phi and omega scans'
_diffrn_radiation_type MoK\a
_diffrn_radiation_wavelength 0.71073
_diffrn_reflns_av_R_equivalents 0.0394
_diffrn_reflns_av_unetI/netI 0.0109
_diffrn_reflns_Laue_measured_fraction_full 0.998
_diffrn_reflns_Laue_measured_fraction_max 0.998
_diffrn_reflns_limit_h_max 29
_diffrn_reflns_limit_h_min -29
_diffrn_reflns_limit_k_max 18
_diffrn_reflns_limit_k_min -18
_diffrn_reflns_limit_l_max 10
_diffrn_reflns_limit_l_min -10
_diffrn_reflns_number 72298
_diffrn_reflns_point_group_measured_fraction_full 0.998
_diffrn_reflns_point_group_measured_fraction_max 0.998
_diffrn_reflns_theta_full 25.242
_diffrn_reflns_theta_max 25.493
_diffrn_reflns_theta_min 2.535
_exptl_absorpt_coefficient_mu 0.870
_exptl_absorpt_correction_T_max 0.7506
_exptl_absorpt_correction_T_min 0.7223
_exptl_absorpt_correction_type multi-scan
_exptl_absorpt_process_details sadabs
_exptl_crystal_colour colorless
_exptl_crystal_density_diffrn 1.379
_exptl_crystal_description block
_exptl_crystal_F_000 1304
_exptl_crystal_size_max 0.400
_exptl_crystal_size_mid 0.380
_exptl_crystal_size_min 0.350
_refine_diff_density_max 0.542
_refine_diff_density_min -0.378
_refine_diff_density_rms 0.047
_refine_ls_extinction_method none
_refine_ls_goodness_of_fit_ref 1.046
_refine_ls_hydrogen_treatment constr
_refine_ls_matrix_type full
_refine_ls_number_parameters 199
_refine_ls_number_reflns 2999
_refine_ls_number_restraints 0
_refine_ls_restrained_S_all 1.046
_refine_ls_R_factor_all 0.0338
_refine_ls_R_factor_gt 0.0286
_refine_ls_shift/su_max 0.001
_refine_ls_shift/su_mean 0.000
_refine_ls_structure_factor_coef Fsqd
_refine_ls_weighting_details 'w=1/[\s^2^(Fo^2^)+(0.0506P)^2^+4.2591P] where P=(Fo^2^+2Fc^2^)/3'
_refine_ls_weighting_scheme calc
_refine_ls_wR_factor_gt 0.0859
_refine_ls_wR_factor_ref 0.0912
_reflns_Friedel_coverage 0.000
_reflns_number_gt 2725
_reflns_number_total 2999
_reflns_threshold_expression 'I > 2\s(I)'
_cod_data_source_file d3dt00043e2.cif
_cod_data_source_block 2_sq
_cod_original_sg_symbol_H-M 'C 2/m'
_cod_database_code 7712421
_shelx_shelxl_version_number 2019/2
_shelx_space_group_comment
; 
The symmetry employed for this shelxl refinement is uniquely defined 
by the following loop, which should always be used as a source of 
symmetry information in preference to the above space-group names. 
They are only intended as comments. 
;
_shelx_estimated_absorpt_t_min 0.722
_shelx_estimated_absorpt_t_max 0.751

loop_
_space_group_symop_operation_xyz
'x, y, z'
'-x, y, -z'
'x+1/2, y+1/2, z'
'-x+1/2, y+1/2, -z'
'-x, -y, -z'
'x, -y, z'
'-x+1/2, -y+1/2, -z'
'x+1/2, -y+1/2, z'

loop_
_atom_site_label
_atom_site_type_symbol
_atom_site_fract_x
_atom_site_fract_y
_atom_site_fract_z
_atom_site_U_iso_or_equiv
_atom_site_adp_type
_atom_site_occupancy
_atom_site_site_symmetry_order
_atom_site_calc_flag
_atom_site_refinement_flags_posn
_atom_site_refinement_flags_adp
_atom_site_refinement_flags_occupancy
_atom_site_disorder_assembly
_atom_site_disorder_group
Mn1 Mn 0.22659(2) 0.000000 0.25081(4) 0.02646(13) Uani 1 2 d S T P . .
Mn2 Mn 0.29476(2) 0.000000 0.83183(5) 0.03008(13) Uani 1 2 d S T P . .
O1 O 0.20225(6) 0.10214(10) 0.39202(16) 0.0368(3) Uani 1 1 d . . . . .
O2 O 0.27147(6) 0.10075(10) 0.62602(17) 0.0368(3) Uani 1 1 d . . . . .
O3 O 0.24935(7) 0.39845(10) 0.89073(18) 0.0433(4) Uani 1 1 d . . . . .
O4 O 0.17696(7) 0.39571(11) 0.99283(18) 0.0454(4) Uani 1 1 d . . . . .
O5 O 0.31581(9) 0.000000 0.4199(3) 0.0537(6) Uani 1 2 d S T P . .
H5 H 0.316800 -0.044870 0.479694 0.064 Uiso 1 1 d R U . . .
O6 O 0.38015(10) 0.000000 0.8071(3) 0.0603(7) Uani 1 2 d S T P . .
H6A H 0.401115 -0.035360 0.875534 0.090 Uiso 0.5 1 d R U P . .
H6B H 0.378615 -0.016660 0.712804 0.090 Uiso 0.5 1 d R U P . .
O7 O 0.20881(8) 0.000000 0.8239(2) 0.0374(5) Uani 1 2 d S T P . .
H7 H 0.206087 0.044830 0.880211 0.045 Uiso 1 1 d R U . . .
N1 N -0.13829(9) 0.000000 -0.0801(3) 0.0297(5) Uani 1 2 d S T P . .
N2 N 0.12341(9) 0.000000 0.5448(3) 0.0266(5) Uani 1 2 d S T P . .
C1 C 0.22224(8) 0.12081(12) 0.5384(2) 0.0279(4) Uani 1 1 d . . . . .
C2 C 0.18459(8) 0.17389(13) 0.6114(2) 0.0270(4) Uani 1 1 d . . . . .
C3 C 0.20827(8) 0.24278(13) 0.7157(2) 0.0297(4) Uani 1 1 d . . . . .
H3 H 0.247006 0.253538 0.741701 0.036 Uiso 1 1 calc R U . . .
C4 C 0.17533(8) 0.29588(13) 0.7819(2) 0.0301(4) Uani 1 1 d . . . . .
C5 C 0.11732(9) 0.28070(15) 0.7402(3) 0.0385(5) Uani 1 1 d . . . . .
H5A H 0.094704 0.315837 0.783580 0.046 Uiso 1 1 calc R U . . .
C6 C 0.09325(8) 0.21325(15) 0.6342(2) 0.0367(5) Uani 1 1 d . . . . .
H6 H 0.054218 0.204765 0.604526 0.044 Uiso 1 1 calc R U . . .
C7 C 0.12596(8) 0.15796(13) 0.5709(2) 0.0285(4) Uani 1 1 d . . . . .
C8 C 0.20245(9) 0.36933(13) 0.8966(2) 0.0317(4) Uani 1 1 d . . . . .
C9 C 0.09927(7) 0.07662(13) 0.4821(2) 0.0270(4) Uani 1 1 d . . . . .
C10 C 0.04957(7) 0.07917(13) 0.3531(2) 0.0291(4) Uani 1 1 d . . . . .
H10 H 0.033765 0.133295 0.311548 0.035 Uiso 1 1 calc R U . . .
C11 C 0.02367(11) 0.000000 0.2866(3) 0.0263(5) Uani 1 2 d S T P . .
C12 C -0.03121(11) 0.000000 0.1539(3) 0.0267(5) Uani 1 2 d S T P . .
C13 C -0.05844(9) -0.07757(14) 0.0899(3) 0.0420(5) Uani 1 1 d . . . . .
H13 H -0.041219 -0.131911 0.123973 0.050 Uiso 1 1 calc R U . . .
C14 C -0.11132(9) -0.07490(15) -0.0248(3) 0.0433(5) Uani 1 1 d . . . . .
H14 H -0.128732 -0.128266 -0.064902 0.052 Uiso 1 1 calc R U . . .

loop_
_atom_site_aniso_label
_atom_site_aniso_U_11
_atom_site_aniso_U_22
_atom_site_aniso_U_33
_atom_site_aniso_U_23
_atom_site_aniso_U_13
_atom_site_aniso_U_12
Mn1 0.0231(2) 0.0349(2) 0.0219(2) 0.000 0.00763(16) 0.000
Mn2 0.0287(2) 0.0357(2) 0.0253(2) 0.000 0.00726(17) 0.000
O1 0.0357(7) 0.0490(9) 0.0267(7) -0.0092(6) 0.0111(6) -0.0007(6)
O2 0.0312(7) 0.0457(8) 0.0333(7) -0.0012(6) 0.0097(6) 0.0045(6)
O3 0.0558(10) 0.0410(8) 0.0398(8) -0.0111(7) 0.0245(7) -0.0208(7)
O4 0.0449(9) 0.0523(10) 0.0426(8) -0.0224(7) 0.0184(7) -0.0080(7)
O5 0.0360(12) 0.0886(19) 0.0341(12) 0.000 0.0072(9) 0.000
O6 0.0387(13) 0.092(2) 0.0533(15) 0.000 0.0183(11) 0.000
O7 0.0352(11) 0.0491(12) 0.0276(10) 0.000 0.0088(8) 0.000
N1 0.0240(11) 0.0351(12) 0.0271(11) 0.000 0.0037(9) 0.000
N2 0.0227(10) 0.0323(12) 0.0229(10) 0.000 0.0039(8) 0.000
C1 0.0310(9) 0.0270(9) 0.0274(9) -0.0020(7) 0.0113(8) -0.0044(8)
C2 0.0286(9) 0.0295(9) 0.0225(8) -0.0011(7) 0.0071(7) -0.0003(7)
C3 0.0286(9) 0.0342(10) 0.0261(9) -0.0030(8) 0.0080(7) -0.0036(8)
C4 0.0352(10) 0.0283(9) 0.0266(9) -0.0024(8) 0.0090(8) -0.0023(8)
C5 0.0345(10) 0.0396(11) 0.0429(11) -0.0121(9) 0.0137(9) 0.0011(9)
C6 0.0264(9) 0.0405(12) 0.0415(11) -0.0083(9) 0.0077(8) -0.0005(8)
C7 0.0288(9) 0.0305(10) 0.0239(9) -0.0020(7) 0.0045(7) 0.0002(8)
C8 0.0400(11) 0.0288(10) 0.0268(9) -0.0028(8) 0.0108(8) -0.0019(8)
C9 0.0246(9) 0.0303(10) 0.0262(9) -0.0019(7) 0.0078(7) 0.0003(7)
C10 0.0246(9) 0.0293(10) 0.0303(9) 0.0003(8) 0.0039(7) 0.0017(7)
C11 0.0224(12) 0.0314(14) 0.0242(13) 0.000 0.0058(10) 0.000
C12 0.0225(12) 0.0316(14) 0.0251(12) 0.000 0.0057(10) 0.000
C13 0.0362(11) 0.0297(11) 0.0482(12) 0.0022(9) -0.0052(9) 0.0026(9)
C14 0.0328(11) 0.0343(11) 0.0506(13) -0.0020(10) -0.0059(9) -0.0040(9)

loop_
_atom_type_symbol
_atom_type_description
_atom_type_scat_dispersion_real
_atom_type_scat_dispersion_imag
_atom_type_scat_source
C C 0.0033 0.0016 'International Tables Vol C Tables 4.2.6.8 and 6.1.1.4'
H H 0.0000 0.0000 'International Tables Vol C Tables 4.2.6.8 and 6.1.1.4'
N N 0.0061 0.0033 'International Tables Vol C Tables 4.2.6.8 and 6.1.1.4'
O O 0.0106 0.0060 'International Tables Vol C Tables 4.2.6.8 and 6.1.1.4'
Mn Mn 0.3368 0.7283 'International Tables Vol C Tables 4.2.6.8 and 6.1.1.4'

loop_
_geom_angle_atom_site_label_1
_geom_angle_atom_site_label_2
_geom_angle_atom_site_label_3
_geom_angle
_geom_angle_site_symmetry_1
_geom_angle_site_symmetry_3
_geom_angle_publ_flag
O3 Mn1 O3 90.29(8) 4_546 7_556 ?
O3 Mn1 O1 89.58(6) 4_546 6 ?
O3 Mn1 O1 179.78(6) 7_556 6 ?
O3 Mn1 O1 179.78(6) 4_546 . ?
O3 Mn1 O1 89.58(6) 7_556 . ?
O1 Mn1 O1 90.55(8) 6 . ?
O3 Mn1 N1 90.12(6) 4_546 5 ?
O3 Mn1 N1 90.12(6) 7_556 5 ?
O1 Mn1 N1 89.71(6) 6 5 ?
O1 Mn1 N1 89.71(6) . 5 ?
O3 Mn1 O5 89.40(6) 4_546 . ?
O3 Mn1 O5 89.40(6) 7_556 . ?
O1 Mn1 O5 90.77(6) 6 . ?
O1 Mn1 O5 90.77(6) . . ?
N1 Mn1 O5 179.32(8) 5 . ?
O7 Mn2 O4 97.54(6) . 7_557 ?
O7 Mn2 O4 97.54(6) . 4_547 ?
O4 Mn2 O4 93.60(10) 7_557 4_547 ?
O7 Mn2 O6 172.83(9) . . ?
O4 Mn2 O6 87.35(6) 7_557 . ?
O4 Mn2 O6 87.35(6) 4_547 . ?
O7 Mn2 O2 87.82(5) . 6 ?
O4 Mn2 O2 172.20(6) 7_557 6 ?
O4 Mn2 O2 91.31(6) 4_547 6 ?
O6 Mn2 O2 86.82(6) . 6 ?
O7 Mn2 O2 87.82(5) . . ?
O4 Mn2 O2 91.31(6) 7_557 . ?
O4 Mn2 O2 172.20(6) 4_547 . ?
O6 Mn2 O2 86.82(6) . . ?
O2 Mn2 O2 83.20(7) 6 . ?
C1 O1 Mn1 130.25(13) . . ?
C1 O2 Mn2 126.99(13) . . ?
C8 O3 Mn1 133.52(15) . 7_556 ?
C8 O4 Mn2 125.67(14) . 7_557 ?
Mn1 O5 H5 104.0 . . ?
Mn1 O5 H5 104.03(3) . 6 ?
H5 O5 H5 105.5 . 6 ?
Mn2 O6 H6A 109.5 . . ?
Mn2 O6 H6B 109.5 . . ?
H6A O6 H6B 109.5 . . ?
Mn2 O6 H6A 109.48(5) . 6 ?
H6A O6 H6A 77.7 . 6 ?
H6B O6 H6A 134.8 . 6 ?
Mn2 O6 H6B 109.46(7) . 6 ?
H6A O6 H6B 134.8 . 6 ?
H6B O6 H6B 34.4 . 6 ?
H6A O6 H6B 109.5 6 6 ?
Mn2 O7 H7 103.7 . . ?
Mn2 O7 H7 103.67(3) . 6 ?
H7 O7 H7 105.4 . 6 ?
C14 N1 C14 116.8(2) 6 . ?
C14 N1 Mn1 121.60(12) 6 5 ?
C14 N1 Mn1 121.60(12) . 5 ?
C9 N2 C9 119.2(2) 6 . ?
O1 C1 O2 125.01(18) . . ?
O1 C1 C2 116.46(17) . . ?
O2 C1 C2 118.50(16) . . ?
C3 C2 C7 119.43(17) . . ?
C3 C2 C1 118.82(16) . . ?
C7 C2 C1 121.69(17) . . ?
C4 C3 C2 121.35(17) . . ?
C4 C3 H3 119.3 . . ?
C2 C3 H3 119.3 . . ?
C3 C4 C5 119.11(18) . . ?
C3 C4 C8 120.06(17) . . ?
C5 C4 C8 120.83(18) . . ?
C6 C5 C4 119.90(19) . . ?
C6 C5 H5A 120.0 . . ?
C4 C5 H5A 120.0 . . ?
C5 C6 C7 121.54(18) . . ?
C5 C6 H6 119.2 . . ?
C7 C6 H6 119.2 . . ?
C6 C7 C2 118.61(17) . . ?
C6 C7 C9 118.71(17) . . ?
C2 C7 C9 122.09(17) . . ?
O3 C8 O4 124.93(18) . . ?
O3 C8 C4 117.47(17) . . ?
O4 C8 C4 117.59(18) . . ?
N2 C9 C10 121.96(17) . . ?
N2 C9 C7 115.08(15) . . ?
C10 C9 C7 122.66(17) . . ?
C9 C10 C11 119.60(18) . . ?
C9 C10 H10 120.2 . . ?
C11 C10 H10 120.2 . . ?
C10 C11 C10 117.6(2) . 6 ?
C10 C11 C12 121.16(11) . . ?
C10 C11 C12 121.16(11) 6 . ?
C13 C12 C13 115.8(2) 6 . ?
C13 C12 C11 122.07(12) 6 . ?
C13 C12 C11 122.08(12) . . ?
C12 C13 C14 120.4(2) . . ?
C12 C13 H13 119.8 . . ?
C14 C13 H13 119.8 . . ?
N1 C14 C13 123.3(2) . . ?
N1 C14 H14 118.4 . . ?
C13 C14 H14 118.4 . . ?

loop_
_geom_bond_atom_site_label_1
_geom_bond_atom_site_label_2
_geom_bond_distance
_geom_bond_site_symmetry_2
_geom_bond_publ_flag
Mn1 O3 2.1607(15) 4_546 ?
Mn1 O3 2.1607(15) 7_556 ?
Mn1 O1 2.1682(14) 6 ?
Mn1 O1 2.1683(14) . ?
Mn1 N1 2.241(2) 5 ?
Mn1 O5 2.254(2) . ?
Mn2 O7 2.107(2) . ?
Mn2 O4 2.1579(15) 7_557 ?
Mn2 O4 2.1579(15) 4_547 ?
Mn2 O6 2.188(2) . ?
Mn2 O2 2.2888(15) 6 ?
Mn2 O2 2.2888(15) . ?
O1 C1 1.254(2) . ?
O2 C1 1.264(2) . ?
O3 C8 1.256(2) . ?
O4 C8 1.257(2) . ?
O5 H5 0.8500 . ?
O5 H5 0.8500 6 ?
O6 H6A 0.8500 . ?
O6 H6B 0.8500 . ?
O6 H6A 0.8500 6 ?
O6 H6B 0.8500 6 ?
O7 H7 0.8501 . ?
O7 H7 0.8501 6 ?
N1 C14 1.327(2) 6 ?
N1 C14 1.327(2) . ?
N2 C9 1.339(2) 6 ?
N2 C9 1.340(2) . ?
C1 C2 1.508(3) . ?
C2 C3 1.389(3) . ?
C2 C7 1.406(3) . ?
C3 C4 1.387(3) . ?
C3 H3 0.9300 . ?
C4 C5 1.389(3) . ?
C4 C8 1.508(3) . ?
C5 C6 1.383(3) . ?
C5 H5A 0.9300 . ?
C6 C7 1.387(3) . ?
C6 H6 0.9300 . ?
C7 C9 1.494(3) . ?
C9 C10 1.394(2) . ?
C10 C11 1.396(2) . ?
C10 H10 0.9300 . ?
C11 C12 1.494(3) . ?
C12 C13 1.381(3) 6 ?
C12 C13 1.381(3) . ?
C13 C14 1.387(3) . ?
C13 H13 0.9300 . ?
C14 H14 0.9300 . ?

loop_
_geom_hbond_atom_site_label_D
_geom_hbond_atom_site_label_H
_geom_hbond_atom_site_label_A
_geom_hbond_distance_DH
_geom_hbond_distance_HA
_geom_hbond_distance_DA
_geom_hbond_angle_DHA
_geom_hbond_site_symmetry_A
_geom_hbond_publ_flag
O5 H5 O2 0.85 2.11 2.817(2) 140.0 6 yes
O6 H6B O5 0.85 2.57 3.270(3) 140.4 . yes
O7 H7 O3 0.85 2.15 2.838(2) 138.3 7_557 yes

loop_
_geom_torsion_atom_site_label_1
_geom_torsion_atom_site_label_2
_geom_torsion_atom_site_label_3
_geom_torsion_atom_site_label_4
_geom_torsion
_geom_torsion_site_symmetry_1
_geom_torsion_site_symmetry_2
_geom_torsion_site_symmetry_3
_geom_torsion_site_symmetry_4
_geom_torsion_publ_flag
Mn1 O1 C1 O2 22.0(3) . . . . ?
Mn1 O1 C1 C2 -160.12(12) . . . . ?
Mn2 O2 C1 O1 -110.83(19) . . . . ?
Mn2 O2 C1 C2 71.3(2) . . . . ?
O1 C1 C2 C3 -137.56(19) . . . . ?
O2 C1 C2 C3 40.5(3) . . . . ?
O1 C1 C2 C7 39.5(3) . . . . ?
O2 C1 C2 C7 -142.48(19) . . . . ?
C7 C2 C3 C4 0.5(3) . . . . ?
C1 C2 C3 C4 177.65(17) . . . . ?
C2 C3 C4 C5 -1.3(3) . . . . ?
C2 C3 C4 C8 179.13(17) . . . . ?
C3 C4 C5 C6 0.1(3) . . . . ?
C8 C4 C5 C6 179.67(19) . . . . ?
C4 C5 C6 C7 1.9(3) . . . . ?
C5 C6 C7 C2 -2.7(3) . . . . ?
C5 C6 C7 C9 168.76(19) . . . . ?
C3 C2 C7 C6 1.4(3) . . . . ?
C1 C2 C7 C6 -175.62(18) . . . . ?
C3 C2 C7 C9 -169.68(17) . . . . ?
C1 C2 C7 C9 13.3(3) . . . . ?
Mn1 O3 C8 O4 -94.2(2) 7_556 . . . ?
Mn1 O3 C8 C4 87.2(2) 7_556 . . . ?
Mn2 O4 C8 O3 1.9(3) 7_557 . . . ?
Mn2 O4 C8 C4 -179.46(13) 7_557 . . . ?
C3 C4 C8 O3 21.9(3) . . . . ?
C5 C4 C8 O3 -157.7(2) . . . . ?
C3 C4 C8 O4 -156.85(19) . . . . ?
C5 C4 C8 O4 23.6(3) . . . . ?
C9 N2 C9 C10 0.1(3) 6 . . . ?
C9 N2 C9 C7 173.95(14) 6 . . . ?
C6 C7 C9 N2 -119.8(2) . . . . ?
C2 C7 C9 N2 51.3(3) . . . . ?
C6 C7 C9 C10 54.1(3) . . . . ?
C2 C7 C9 C10 -134.81(19) . . . . ?
N2 C9 C10 C11 0.2(3) . . . . ?
C7 C9 C10 C11 -173.21(19) . . . . ?
C9 C10 C11 C10 -0.5(4) . . . 6 ?
C9 C10 C11 C12 176.8(2) . . . . ?
C10 C11 C12 C13 0.7(4) . . . 6 ?
C10 C11 C12 C13 177.9(2) 6 . . 6 ?
C10 C11 C12 C13 -177.9(2) . . . . ?
C10 C11 C12 C13 -0.7(4) 6 . . . ?
C13 C12 C13 C14 -3.5(4) 6 . . . ?
C11 C12 C13 C14 175.2(2) . . . . ?
C14 N1 C14 C13 2.4(5) 6 . . . ?
Mn1 N1 C14 C13 -175.03(19) 5 . . . ?
C12 C13 C14 N1 0.6(4) . . . . ?
